data_1528085
loop_
_publ_author_name
'Smolin, Yu.I.'
'Shepelev, Yu.F.'
'Titov, A.P.'

_publ_section_title
;
 Refinement of the crystal structure of thortveitite
;
_journal_name_full Kristallografiya
_journal_page_first 857
_journal_page_last 858
_journal_volume 17
_journal_year 1972
_chemical_formula_sum 'O7 Sc2 Si2'
_chemical_name_systematic 'Sc2 (Si2 O7)'
_space_group_IT_number 12
_symmetry_space_group_name_Hall '-C 2y'
_symmetry_space_group_name_H-M 'C 1 2/m 1'
_cell_angle_alpha 90
_cell_angle_beta 102.77
_cell_angle_gamma 90
_cell_formula_units_Z 2
_cell_length_a 6.503
_cell_length_b 8.498
_cell_length_c 4.682
_cell_volume 252.339
_citation_journal_id_ASTM KRISAJ
_cod_data_source_file Smolin_KRISAJ_1972_1911.cif
_cod_data_source_block O7Sc2Si2
_cod_original_cell_volume 252.3392
_cod_database_code 1528085

loop_
_symmetry_equiv_pos_as_xyz
x,y,z
-x,y,-z
-x,-y,-z
x,-y,z
x+1/2,y+1/2,z
-x+1/2,y+1/2,-z
-x+1/2,-y+1/2,-z
x+1/2,-y+1/2,z

loop_
_atom_site_label
_atom_site_type_symbol
_atom_site_fract_x
_atom_site_fract_y
_atom_site_fract_z
_atom_site_occupancy
_atom_site_U_iso_or_equiv
O3 O-2 0.7358 0.6576 0.2137 1 0.0
O1 O-2 0.5 0.5 0.5 1 0.0
O2 O-2 0.8934 0.5 0.7208 1 0.0
Sc1 Sc+3 0.5 0.80944 0 1 0.0
Si1 Si+4 0.72379 0.5 0.40844 1 0.0
